data_2213039
loop_
_publ_author_name
'Beckmann, Jens'
'Hesse, Malte'

_publ_section_title
;
 Supermesityltellurenyl bromide
;
_journal_coeditor_code TK2139
_journal_issue 4
_journal_name_full 'Acta Crystallographica Section E'
_journal_page_first o1674
_journal_page_last o1675
_journal_paper_doi 10.1107/S1600536807009749
_journal_volume 63
_journal_year 2007
_chemical_formula_iupac 'C18 H29 Br Te'
_chemical_formula_moiety 'C18 H29 Br Te'
_chemical_formula_sum 'C18 H29 Br Te'
_chemical_formula_weight 452.92
_chemical_name_common 'Supermesityltellurenyl bromide'
_chemical_name_systematic
;
2,4,6-Tri-tert-butylphenyltellurium bromide
;
_space_group_IT_number 19
_symmetry_cell_setting orthorhombic
_symmetry_space_group_name_Hall 'P 2ac 2ab'
_symmetry_space_group_name_H-M 'P 21 21 21'
_atom_sites_solution_hydrogens geom
_atom_sites_solution_primary direct
_atom_sites_solution_secondary difmap
_cell_angle_alpha 90
_cell_angle_beta 90
_cell_angle_gamma 90
_cell_formula_units_Z 4
_cell_length_a 5.9494(9)
_cell_length_b 15.586(2)
_cell_length_c 20.255(3)
_cell_measurement_reflns_used 5
_cell_measurement_temperature 173(2)
_cell_measurement_theta_max 30.60
_cell_measurement_theta_min 0.995
_cell_volume 1878.2(5)
_computing_cell_refinement SMART
_computing_data_collection 'SMART (Bruker, 2000)'
_computing_data_reduction 'SAINT (Bruker, 2000)'
_computing_molecular_graphics 'DIAMOND (Brandenberg & Putz, 2006)'
_computing_publication_material SHELXL97
_computing_structure_refinement 'SHELXL97 (Sheldrick, 1997)'
_computing_structure_solution 'SHELXS97 (Sheldrick, 1997)'
_diffrn_ambient_temperature 173(2)
_diffrn_measured_fraction_theta_full 0.995
_diffrn_measured_fraction_theta_max 0.995
_diffrn_measurement_device_type 'Bruker SMART CCD area-detector'
_diffrn_measurement_method '\w and \f'
_diffrn_radiation_monochromator graphite
_diffrn_radiation_source 'fine-focus sealed tube'
_diffrn_radiation_type MoK\a
_diffrn_radiation_wavelength 0.71073
_diffrn_reflns_av_R_equivalents 0.022
_diffrn_reflns_av_sigmaI/netI 0.029
_diffrn_reflns_limit_h_max 8
_diffrn_reflns_limit_h_min -8
_diffrn_reflns_limit_k_max 20
_diffrn_reflns_limit_k_min -22
_diffrn_reflns_limit_l_max 28
_diffrn_reflns_limit_l_min -28
_diffrn_reflns_number 23237
_diffrn_reflns_theta_full 30.6
_diffrn_reflns_theta_max 30.6
_diffrn_reflns_theta_min 1.7
_diffrn_standards_decay_% 0
_diffrn_standards_number 0
_exptl_absorpt_coefficient_mu 3.703
_exptl_absorpt_correction_T_max 0.808
_exptl_absorpt_correction_T_min 0.259
_exptl_absorpt_correction_type multi-scan
_exptl_absorpt_process_details '(SADABS; Bruker, 2000)'
_exptl_crystal_colour Green
_exptl_crystal_density_diffrn 1.602
_exptl_crystal_density_method 'not measured'
_exptl_crystal_description Needle
_exptl_crystal_F_000 896
_exptl_crystal_size_max 0.50
_exptl_crystal_size_mid 0.10
_exptl_crystal_size_min 0.06
_refine_diff_density_max 0.72
_refine_diff_density_min -0.32
_refine_ls_abs_structure_details 'Flack (1983)'
_refine_ls_abs_structure_Flack 0.007(6)
_refine_ls_extinction_method none
_refine_ls_goodness_of_fit_ref 1.04
_refine_ls_hydrogen_treatment constr
_refine_ls_matrix_type full
_refine_ls_number_parameters 181
_refine_ls_number_reflns 5726
_refine_ls_number_restraints 0
_refine_ls_restrained_S_all 1.04
_refine_ls_R_factor_all 0.025
_refine_ls_R_factor_gt 0.020
_refine_ls_shift/su_max 0.003
_refine_ls_shift/su_mean 0.000
_refine_ls_structure_factor_coef Fsqd
_refine_ls_weighting_details 'calc w=1/[\s^2^(Fo^2^)+(0.0195P)^2^] where P=(Fo^2^+2Fc^2^)/3'
_refine_ls_weighting_scheme calc
_refine_ls_wR_factor_gt 0.044
_refine_ls_wR_factor_ref 0.045
_reflns_number_gt 5273
_reflns_number_total 5726
_reflns_threshold_expression I>2\s(I)
_cod_data_source_file tk2139.cif
_cod_data_source_block I
_cod_depositor_comments
;
The following automatic conversions were performed:
'_symmetry_cell_setting' value 'Orthorhombic' changed to 'orthorhombic'
according to '/home/saulius/struct/CIF-dictionaries/cif_core.dic'
dictionary named 'cif_core.dic' version 2.4.1 from 2010-06-29.

Automatic conversion script
Id: cif_fix_enum 1527 2010-12-29 10:47:43Z saulius 

The following automatic conversions were performed:

'_symmetry_cell_setting' value 'Orthorhombic' changed to
'orthorhombic' according to
/home/saulius/struct/CIF-dictionaries/cif_core.dic dictionary named
'cif_core.dic' version 2.4.1 from 2010-06-29.

Automatic conversion script
Id: cif_fix_values 1715 2011-07-08 13:25:40Z adriana 
;
_cod_database_code 2213039
_cod_database_fobs_code 2213039

loop_
_symmetry_equiv_pos_as_xyz
'x, y, z'
'-x+1/2, -y, z+1/2'
'x+1/2, -y+1/2, -z'
'-x, y+1/2, -z+1/2'

loop_
_atom_site_type_symbol
_atom_site_label
_atom_site_fract_x
_atom_site_fract_y
_atom_site_fract_z
_atom_site_U_iso_or_equiv
_atom_site_adp_type
_atom_site_calc_flag
_atom_site_refinement_flags
_atom_site_occupancy
C C10 0.0615(3) 0.93623(11) 0.14756(9) 0.0184(4) Uani d . 1
C C11 0.1202(3) 0.99106(11) 0.20105(8) 0.0181(3) Uani d . 1
C C12 0.2481(3) 1.06295(11) 0.18594(9) 0.0193(4) Uani d . 1
H H12 0.2950 1.0991 0.2211 0.023 Uiso calc R 1
C C13 0.3111(3) 1.08477(12) 0.12203(9) 0.0197(4) Uani d . 1
C C14 0.2230(3) 1.03619(12) 0.07104(10) 0.0211(4) Uani d . 1
H H14 0.2501 1.0542 0.0269 0.025 Uiso calc R 1
C C15 0.0963(3) 0.96203(12) 0.08123(9) 0.0186(4) Uani d . 1
C C20 0.0406(3) 0.97953(12) 0.27378(8) 0.0205(4) Uani d . 1
C C21 -0.2129(4) 0.96011(14) 0.27597(11) 0.0264(4) Uani d . 1
H H21A -0.2947 1.0046 0.2516 0.040 Uiso calc R 1
H H21B -0.2639 0.9593 0.3220 0.040 Uiso calc R 1
H H21C -0.2415 0.9041 0.2557 0.040 Uiso calc R 1
C C22 0.1743(4) 0.91076(14) 0.31138(10) 0.0280(4) Uani d . 1
H H22A 0.3350 0.9243 0.3093 0.042 Uiso calc R 1
H H22B 0.1473 0.8545 0.2913 0.042 Uiso calc R 1
H H22C 0.1257 0.9096 0.3576 0.042 Uiso calc R 1
C C23 0.0689(4) 1.06392(13) 0.31296(10) 0.0309(5) Uani d . 1
H H23A -0.0139 1.1100 0.2907 0.046 Uiso calc R 1
H H23B 0.2286 1.0790 0.3152 0.046 Uiso calc R 1
H H23C 0.0098 1.0563 0.3577 0.046 Uiso calc R 1
C C24 0.4613(4) 1.16319(12) 0.10945(9) 0.0237(4) Uani d . 1
C C25 0.6789(4) 1.15429(15) 0.14961(12) 0.0340(5) Uani d . 1
H H25A 0.6420 1.1487 0.1966 0.051 Uiso calc R 1
H H25B 0.7726 1.2053 0.1429 0.051 Uiso calc R 1
H H25C 0.7610 1.1032 0.1350 0.051 Uiso calc R 1
C C26 0.3367(4) 1.24499(13) 0.13083(12) 0.0343(5) Uani d . 1
H H26A 0.2945 1.2403 0.1775 0.051 Uiso calc R 1
H H26B 0.2011 1.2520 0.1039 0.051 Uiso calc R 1
H H26C 0.4351 1.2948 0.1247 0.051 Uiso calc R 1
C C27 0.5245(4) 1.17220(14) 0.03654(11) 0.0367(5) Uani d . 1
H H27A 0.6033 1.1204 0.0219 0.055 Uiso calc R 1
H H27B 0.6228 1.2221 0.0308 0.055 Uiso calc R 1
H H27C 0.3879 1.1799 0.0102 0.055 Uiso calc R 1
C C28 -0.0024(4) 0.91708(12) 0.01917(8) 0.0226(4) Uani d . 1
C C29 0.1285(4) 0.83519(14) 0.00061(11) 0.0324(5) Uani d . 1
H H29A 0.2880 0.8492 -0.0050 0.049 Uiso calc R 1
H H29B 0.0689 0.8118 -0.0408 0.049 Uiso calc R 1
H H29C 0.1119 0.7925 0.0358 0.049 Uiso calc R 1
C C30 -0.2537(4) 0.89750(14) 0.02849(11) 0.0282(4) Uani d . 1
H H30A -0.3336 0.9504 0.0400 0.042 Uiso calc R 1
H H30B -0.2724 0.8555 0.0641 0.042 Uiso calc R 1
H H30C -0.3153 0.8741 -0.0126 0.042 Uiso calc R 1
C C31 0.0095(5) 0.97566(14) -0.04186(9) 0.0358(5) Uani d . 1
H H31A 0.1665 0.9909 -0.0506 0.054 Uiso calc R 1
H H31B -0.0776 1.0280 -0.0337 0.054 Uiso calc R 1
H H31C -0.0528 0.9455 -0.0801 0.054 Uiso calc R 1
Br Br 0.39098(4) 0.759532(14) 0.171097(12) 0.03350(5) Uani d . 1
Te Te -0.01735(2) 0.805111(7) 0.167694(6) 0.02321(3) Uani d . 1

loop_
_atom_site_aniso_label
_atom_site_aniso_U_11
_atom_site_aniso_U_22
_atom_site_aniso_U_33
_atom_site_aniso_U_12
_atom_site_aniso_U_13
_atom_site_aniso_U_23
C10 0.0151(9) 0.0162(8) 0.0239(8) -0.0010(7) 0.0014(6) 0.0006(6)
C11 0.0183(9) 0.0177(8) 0.0183(8) 0.0015(7) 0.0005(7) 0.0022(6)
C12 0.0211(9) 0.0176(8) 0.0191(8) -0.0022(8) -0.0023(7) -0.0017(6)
C13 0.0185(9) 0.0158(8) 0.0247(9) 0.0004(7) -0.0001(7) 0.0019(7)
C14 0.0216(10) 0.0201(9) 0.0215(9) -0.0017(8) 0.0018(7) 0.0003(7)
C15 0.0161(9) 0.0186(8) 0.0210(8) 0.0010(7) 0.0009(7) -0.0018(7)
C20 0.0223(10) 0.0205(8) 0.0186(8) 0.0011(8) 0.0025(7) 0.0012(6)
C21 0.0212(10) 0.0295(11) 0.0283(10) 0.0013(9) 0.0075(8) -0.0002(8)
C22 0.0280(11) 0.0303(10) 0.0256(9) 0.0033(9) -0.0008(8) 0.0060(8)
C23 0.0422(14) 0.0275(10) 0.0231(9) -0.0049(9) 0.0021(8) -0.0027(7)
C24 0.0230(10) 0.0184(8) 0.0297(9) -0.0040(8) 0.0022(8) 0.0020(7)
C25 0.0230(10) 0.0300(11) 0.0490(14) -0.0060(9) -0.0039(9) 0.0019(10)
C26 0.0352(13) 0.0191(10) 0.0485(13) -0.0015(9) 0.0047(10) 0.0000(9)
C27 0.0403(14) 0.0317(11) 0.0381(11) -0.0127(11) 0.0113(11) 0.0030(8)
C28 0.0198(9) 0.0258(9) 0.0223(8) -0.0026(9) -0.0018(8) -0.0045(6)
C29 0.0292(12) 0.0338(11) 0.0341(11) 0.0021(9) -0.0004(9) -0.0148(9)
C30 0.0212(10) 0.0322(11) 0.0312(11) -0.0018(9) -0.0035(8) -0.0014(8)
C31 0.0429(14) 0.0428(12) 0.0215(9) -0.0076(13) -0.0026(11) 0.0003(8)
Br 0.02608(11) 0.03278(11) 0.04164(12) 0.00740(9) 0.00480(10) 0.00406(10)
Te 0.02189(6) 0.01588(5) 0.03186(6) -0.00249(5) 0.00121(6) 0.00120(5)

loop_
_atom_type_symbol
_atom_type_description
_atom_type_scat_dispersion_real
_atom_type_scat_dispersion_imag
_atom_type_scat_source
C C 0.0033 0.0016 'International Tables Vol C Tables 4.2.6.8 and 6.1.1.4'
H H 0.0000 0.0000 'International Tables Vol C Tables 4.2.6.8 and 6.1.1.4'
Br Br -0.2901 2.4595 'International Tables Vol C Tables 4.2.6.8 and 6.1.1.4'
Te Te -0.5308 1.6751 'International Tables Vol C Tables 4.2.6.8 and 6.1.1.4'

loop_
_geom_angle_atom_site_label_1
_geom_angle_atom_site_label_2
_geom_angle_atom_site_label_3
_geom_angle
_geom_angle_publ_flag
C15 C10 C11 121.02(16) no
Te C10 C11 118.87(13) yes
Te C10 C15 118.98(13) yes
C12 C11 C10 116.81(16) no
C12 C11 C20 117.92(16) no
C10 C11 C20 125.16(16) no
C11 C12 C13 123.41(17) no
C11 C12 H12 118.3 no
C13 C12 H12 118.3 no
C14 C13 C12 117.32(17) no
C14 C13 C24 122.16(17) no
C12 C13 C24 120.42(17) no
C13 C14 C15 123.20(18) no
C13 C14 H14 118.4 no
C15 C14 H14 118.4 no
C14 C15 C10 117.01(17) no
C14 C15 C28 117.24(17) no
C10 C15 C28 125.70(17) no
C22 C20 C21 110.84(17) no
C22 C20 C23 106.43(16) no
C21 C20 C23 105.03(17) no
C22 C20 C11 113.05(16) no
C21 C20 C11 110.37(16) no
C23 C20 C11 110.74(15) no
C20 C21 H21A 109.5 no
C20 C21 H21B 109.5 no
H21A C21 H21B 109.5 no
C20 C21 H21C 109.5 no
H21A C21 H21C 109.5 no
H21B C21 H21C 109.5 no
C20 C22 H22A 109.5 no
C20 C22 H22B 109.5 no
H22A C22 H22B 109.5 no
C20 C22 H22C 109.5 no
H22A C22 H22C 109.5 no
H22B C22 H22C 109.5 no
C20 C23 H23A 109.5 no
C20 C23 H23B 109.5 no
H23A C23 H23B 109.5 no
C20 C23 H23C 109.5 no
H23A C23 H23C 109.5 no
H23B C23 H23C 109.5 no
C27 C24 C13 112.10(16) no
C27 C24 C25 108.21(19) no
C13 C24 C25 109.32(16) no
C27 C24 C26 108.32(17) no
C13 C24 C26 109.45(17) no
C25 C24 C26 109.41(18) no
C24 C25 H25A 109.5 no
C24 C25 H25B 109.5 no
H25A C25 H25B 109.5 no
C24 C25 H25C 109.5 no
H25A C25 H25C 109.5 no
H25B C25 H25C 109.5 no
C24 C26 H26A 109.5 no
C24 C26 H26B 109.5 no
H26A C26 H26B 109.5 no
C24 C26 H26C 109.5 no
H26A C26 H26C 109.5 no
H26B C26 H26C 109.5 no
C24 C27 H27A 109.5 no
C24 C27 H27B 109.5 no
H27A C27 H27B 109.5 no
C24 C27 H27C 109.5 no
H27A C27 H27C 109.5 no
H27B C27 H27C 109.5 no
C30 C28 C31 105.14(18) no
C30 C28 C29 110.90(17) no
C31 C28 C29 105.79(16) no
C30 C28 C15 110.95(16) no
C31 C28 C15 111.41(15) no
C29 C28 C15 112.31(16) no
C28 C29 H29A 109.5 no
C28 C29 H29B 109.5 no
H29A C29 H29B 109.5 no
C28 C29 H29C 109.5 no
H29A C29 H29C 109.5 no
H29B C29 H29C 109.5 no
C28 C30 H30A 109.5 no
C28 C30 H30B 109.5 no
H30A C30 H30B 109.5 no
C28 C30 H30C 109.5 no
H30A C30 H30C 109.5 no
H30B C30 H30C 109.5 no
C28 C31 H31A 109.5 no
C28 C31 H31B 109.5 no
H31A C31 H31B 109.5 no
C28 C31 H31C 109.5 no
H31A C31 H31C 109.5 no
H31B C31 H31C 109.5 no
Br Te C10 93.61(5) yes

loop_
_geom_bond_atom_site_label_1
_geom_bond_atom_site_label_2
_geom_bond_site_symmetry_2
_geom_bond_distance
_geom_bond_publ_flag
C10 C15 . 1.417(3) no
C10 C11 . 1.424(3) no
Te C10 . 2.136(2) yes
C11 C12 . 1.389(3) no
C11 C20 . 1.558(2) no
C12 C13 . 1.390(3) no
C12 H12 . 0.9500 no
C13 C14 . 1.384(3) no
C13 C24 . 1.535(3) no
C14 C15 . 1.395(3) no
C14 H14 . 0.9500 no
C15 C28 . 1.554(2) no
C20 C22 . 1.537(3) no
C20 C21 . 1.539(3) no
C20 C23 . 1.545(3) no
C21 H21A . 0.9800 no
C21 H21B . 0.9800 no
C21 H21C . 0.9800 no
C22 H22A . 0.9800 no
C22 H22B . 0.9800 no
C22 H22C . 0.9800 no
C23 H23A . 0.9800 no
C23 H23B . 0.9800 no
C23 H23C . 0.9800 no
C24 C27 . 1.530(3) no
C24 C25 . 1.535(3) no
C24 C26 . 1.537(3) no
C25 H25A . 0.9800 no
C25 H25B . 0.9800 no
C25 H25C . 0.9800 no
C26 H26A . 0.9800 no
C26 H26B . 0.9800 no
C26 H26C . 0.9800 no
C27 H27A . 0.9800 no
C27 H27B . 0.9800 no
C27 H27C . 0.9800 no
C28 C30 . 1.538(3) no
C28 C31 . 1.538(3) no
C28 C29 . 1.542(3) no
C29 H29A . 0.9800 no
C29 H29B . 0.9800 no
C29 H29C . 0.9800 no
C30 H30A . 0.9800 no
C30 H30B . 0.9800 no
C30 H30C . 0.9800 no
C31 H31A . 0.9800 no
C31 H31B . 0.9800 no
C31 H31C . 0.9800 no
Te Br . 2.5320(4) yes
Te Br 1_455 3.5917(6) yes

loop_
_geom_torsion_atom_site_label_1
_geom_torsion_atom_site_label_2
_geom_torsion_atom_site_label_3
_geom_torsion_atom_site_label_4
_geom_torsion
_geom_torsion_publ_flag
C15 C10 C11 C12 -11.2(3) no
Te C10 C11 C12 156.49(14) no
C15 C10 C11 C20 164.93(18) no
Te C10 C11 C20 -27.4(2) no
C10 C11 C12 C13 2.7(3) no
C20 C11 C12 C13 -173.68(18) no
C11 C12 C13 C14 6.2(3) no
C11 C12 C13 C24 -177.36(18) no
C12 C13 C14 C15 -7.2(3) no
C24 C13 C14 C15 176.42(18) no
C13 C14 C15 C10 -0.8(3) no
C13 C14 C15 C28 176.74(18) no
C11 C10 C15 C14 10.3(3) no
Te C10 C15 C14 -157.38(14) no
C11 C10 C15 C28 -167.04(18) no
Te C10 C15 C28 25.3(3) no
C12 C11 C20 C22 -104.6(2) no
C10 C11 C20 C22 79.3(2) no
C12 C11 C20 C21 130.60(19) no
C10 C11 C20 C21 -45.5(3) no
C12 C11 C20 C23 14.7(3) no
C10 C11 C20 C23 -161.39(19) no
C14 C13 C24 C27 -7.8(3) no
C12 C13 C24 C27 175.9(2) no
C14 C13 C24 C25 -127.8(2) no
C12 C13 C24 C25 56.0(2) no
C14 C13 C24 C26 112.4(2) no
C12 C13 C24 C26 -63.9(2) no
C14 C15 C28 C30 -130.96(19) no
C10 C15 C28 C30 46.4(3) no
C14 C15 C28 C31 -14.2(3) no
C10 C15 C28 C31 163.16(19) no
C14 C15 C28 C29 104.3(2) no
C10 C15 C28 C29 -78.4(2) no
C15 C10 Te Br 85.72(14) no
C11 C10 Te Br -82.23(14) no
